data_1548907
loop_
_publ_author_name
'Kurogi, Takashi'
'Won, Joonghee'
'Park, Bohyun'
'Trofymchuk, Oleksandra S.'
'Carroll, Patrick J.'
'Baik, Mu-Hyun'
'Mindiola, Daniel J.'

_publ_section_title
;
 Room temperature olefination of methane with titanium-carbon multiple
 bonds.
;
_journal_issue 13
_journal_name_full 'Chemical science'
_journal_page_first 3376
_journal_page_last 3385
_journal_paper_doi 10.1039/c7sc05238c
_journal_volume 9
_journal_year 2018
_chemical_formula_moiety 'C46 H57 N5 P2 Ti, C10 H8 N2'
_chemical_formula_sum 'C56 H65 N7 P2 Ti'
_chemical_formula_weight 945.99
_chemical_properties_physical Air-sensitive,Moisture-sensitive
_space_group_crystal_system monoclinic
_space_group_IT_number 14
_space_group_name_Hall '-P 2yn'
_space_group_name_H-M_alt 'P 1 21/n 1'
_symmetry_space_group_name_Hall '-P 2yn'
_symmetry_space_group_name_H-M 'P 1 21/n 1'
_atom_sites_solution_hydrogens mixed
_atom_sites_solution_primary geom
_atom_sites_solution_secondary direct
_audit_creation_date 2017-09-23
_audit_creation_method
;
Olex2 1.2
(compiled 2017.07.20 svn.r3457 for OlexSys, GUI svn.r5370)
;
_audit_update_record
;
2017-12-08 deposited with the CCDC.
2018-02-13 downloaded from the CCDC.
;
_cell_angle_alpha 90
_cell_angle_beta 102.101(8)
_cell_angle_gamma 90
_cell_formula_units_Z 4
_cell_length_a 11.835(2)
_cell_length_b 19.146(3)
_cell_length_c 22.470(4)
_cell_measurement_reflns_used 9614
_cell_measurement_temperature 100(1)
_cell_measurement_theta_max 27.562
_cell_measurement_theta_min 2.510
_cell_volume 4978.4(15)
_computing_data_collection 'Bruker APEX2 v2014.11-0'
_computing_data_reduction 'Bruker SAINT v8.34A'
_computing_publication_material 'Olex2 (Dolomanov et al., 2009)'
_computing_structure_refinement 'ShelXL (Sheldrick, 2015)'
_computing_structure_solution 'SHELXS-97 (Sheldrick, 2008)'
_diffrn_ambient_temperature 100(1)
_diffrn_measured_fraction_theta_full 1.000
_diffrn_measured_fraction_theta_max 0.993
_diffrn_measurement_device 'CCD area detector'
_diffrn_measurement_device_type 'Bruker APEXII'
_diffrn_measurement_method '\w and \f scans'
_diffrn_radiation_monochromator graphite
_diffrn_radiation_type MoK\a
_diffrn_radiation_wavelength 0.71073
_diffrn_reflns_av_R_equivalents 0.0424
_diffrn_reflns_av_unetI/netI 0.0330
_diffrn_reflns_Laue_measured_fraction_full 1.000
_diffrn_reflns_Laue_measured_fraction_max 0.993
_diffrn_reflns_limit_h_max 14
_diffrn_reflns_limit_h_min -15
_diffrn_reflns_limit_k_max 23
_diffrn_reflns_limit_k_min -24
_diffrn_reflns_limit_l_max 26
_diffrn_reflns_limit_l_min -29
_diffrn_reflns_number 102515
_diffrn_reflns_point_group_measured_fraction_full 1.000
_diffrn_reflns_point_group_measured_fraction_max 0.993
_diffrn_reflns_theta_full 25.242
_diffrn_reflns_theta_max 27.635
_diffrn_reflns_theta_min 1.411
_diffrn_source 'sealed tube'
_exptl_absorpt_coefficient_mu 0.281
_exptl_absorpt_correction_T_max 0.7456
_exptl_absorpt_correction_T_min 0.7037
_exptl_absorpt_correction_type multi-scan
_exptl_absorpt_process_details 'SADABS v2014/4'
_exptl_crystal_colour violet
_exptl_crystal_density_diffrn 1.262
_exptl_crystal_description prism
_exptl_crystal_F_000 2008
_exptl_crystal_recrystallization_method 'Re-crystallisation from solvent: THF'
_exptl_crystal_size_max 0.22
_exptl_crystal_size_mid 0.20
_exptl_crystal_size_min 0.11
_refine_diff_density_max 0.414
_refine_diff_density_min -0.460
_refine_diff_density_rms 0.053
_refine_ls_extinction_method none
_refine_ls_goodness_of_fit_ref 1.033
_refine_ls_hydrogen_treatment mixed
_refine_ls_matrix_type full
_refine_ls_number_parameters 651
_refine_ls_number_reflns 11521
_refine_ls_number_restraints 43
_refine_ls_restrained_S_all 1.033
_refine_ls_R_factor_all 0.0635
_refine_ls_R_factor_gt 0.0409
_refine_ls_shift/su_max 0.001
_refine_ls_shift/su_mean 0.000
_refine_ls_structure_factor_coef Fsqd
_refine_ls_weighting_details 'w=1/[\s^2^(Fo^2^)+(0.0401P)^2^+3.4070P] where P=(Fo^2^+2Fc^2^)/3'
_refine_ls_weighting_scheme calc
_refine_ls_wR_factor_gt 0.0911
_refine_ls_wR_factor_ref 0.1012
_reflns_number_gt 8856
_reflns_number_total 11521
_reflns_threshold_expression 'I > 2\s(I)'
_cod_data_source_file c7sc05238c2.cif
_cod_data_source_block UP9293
_cod_depositor_comments 'Adding full bibliography for 1548906--1548907.cif.'
_cod_original_cell_volume 4978.4(16)
_cod_database_code 1548907
_shelx_shelxl_version_number 2014/7
_shelx_space_group_comment
;
The symmetry employed for this shelxl refinement is uniquely defined
by the following loop, which should always be used as a source of
symmetry information in preference to the above space-group names.
They are only intended as comments.
;
_olex2_submission_special_instructions 'No special instructions were received'

loop_
_space_group_symop_operation_xyz
'x, y, z'
'-x+1/2, y+1/2, -z+1/2'
'-x, -y, -z'
'x-1/2, -y-1/2, z-1/2'

loop_
_atom_site_label
_atom_site_type_symbol
_atom_site_fract_x
_atom_site_fract_y
_atom_site_fract_z
_atom_site_U_iso_or_equiv
_atom_site_adp_type
_atom_site_occupancy
_atom_site_site_symmetry_order
_atom_site_calc_flag
_atom_site_refinement_flags_posn
_atom_site_refinement_flags_adp
_atom_site_refinement_flags_occupancy
_atom_site_disorder_assembly
_atom_site_disorder_group
Ti1 Ti 0.29531(3) 0.26374(2) 0.45574(2) 0.01846(8) Uani 1 1 d . . . . .
P1 P 0.10747(4) 0.33163(2) 0.46587(2) 0.02363(11) Uani 1 1 d . . . . .
P2 P 0.08007(4) 0.09580(2) 0.37511(2) 0.01884(10) Uani 1 1 d . . . . .
N1 N 0.18703(12) 0.24494(7) 0.37266(6) 0.0167(3) Uani 1 1 d . . . . .
N2 N 0.29077(12) 0.17454(7) 0.50670(6) 0.0206(3) Uani 1 1 d . . . . .
N3 N 0.44205(12) 0.20407(7) 0.44189(6) 0.0188(3) Uani 1 1 d . . . . .
N4 N 0.40034(13) 0.30971(8) 0.53502(6) 0.0237(3) Uani 1 1 d . . . . .
N5 N 0.37159(13) 0.35215(7) 0.42468(7) 0.0225(3) Uani 1 1 d . . . . .
C1 C 0.10155(14) 0.29213(8) 0.34650(8) 0.0180(3) Uani 1 1 d . . . . .
C2 C 0.05772(14) 0.34034(9) 0.38413(8) 0.0208(4) Uani 1 1 d . . . . .
C3 C -0.02242(15) 0.39081(9) 0.35789(8) 0.0250(4) Uani 1 1 d . . . . .
H3 H -0.0490 0.4233 0.3838 0.030 Uiso 1 1 calc R . . . .
C4 C -0.06500(15) 0.39558(9) 0.29569(9) 0.0263(4) Uani 1 1 d . . . . .
C5 C -0.02397(15) 0.34698(9) 0.25913(8) 0.0256(4) Uani 1 1 d . . . . .
H5 H -0.0522 0.3484 0.2163 0.031 Uiso 1 1 calc R . . . .
C6 C 0.05673(15) 0.29685(9) 0.28341(8) 0.0209(4) Uani 1 1 d . . . . .
H6 H 0.0826 0.2648 0.2569 0.025 Uiso 1 1 calc R . . . .
C7 C -0.15323(18) 0.45044(11) 0.26960(10) 0.0357(5) Uani 1 1 d . . . . .
H7A H -0.1878 0.4696 0.3021 0.054 Uiso 1 1 calc GR . . . .
H7B H -0.2137 0.4293 0.2383 0.054 Uiso 1 1 calc GR . . . .
H7C H -0.1154 0.4880 0.2515 0.054 Uiso 1 1 calc GR . . . .
C8 C 0.22342(13) 0.19421(8) 0.33330(7) 0.0153(3) Uani 1 1 d . . . . .
C9 C 0.18906(13) 0.12358(8) 0.33244(7) 0.0154(3) Uani 1 1 d . . . . .
C10 C 0.23791(14) 0.07663(9) 0.29693(8) 0.0195(3) Uani 1 1 d . . . . .
H10 H 0.2161 0.0289 0.2968 0.023 Uiso 1 1 calc R . . . .
C11 C 0.31620(15) 0.09626(9) 0.26203(8) 0.0221(4) Uani 1 1 d . . . . .
C12 C 0.34554(15) 0.16630(9) 0.26208(8) 0.0228(4) Uani 1 1 d . . . . .
H12 H 0.3975 0.1818 0.2379 0.027 Uiso 1 1 calc R . . . .
C13 C 0.30019(15) 0.21390(9) 0.29687(8) 0.0208(4) Uani 1 1 d . . . . .
H13 H 0.3219 0.2616 0.2960 0.025 Uiso 1 1 calc R . . . .
C14 C 0.3652(2) 0.04356(11) 0.22423(10) 0.0388(5) Uani 1 1 d . . . . .
H14A H 0.4090 0.0081 0.2510 0.058 Uiso 1 1 calc GR . . . .
H14B H 0.4165 0.0673 0.2017 0.058 Uiso 1 1 calc GR . . . .
H14C H 0.3019 0.0211 0.1955 0.058 Uiso 1 1 calc GR . . . .
C15 C -0.01924(17) 0.29513(11) 0.49254(9) 0.0311(4) Uani 1 1 d . . . . .
H15 H 0.0085 0.2802 0.5358 0.037 Uiso 1 1 calc R . . . .
C16 C -0.06207(17) 0.23006(11) 0.45589(10) 0.0348(5) Uani 1 1 d . . . . .
H16A H -0.1173 0.2053 0.4753 0.052 Uiso 1 1 calc GR . . . .
H16B H 0.0036 0.1994 0.4543 0.052 Uiso 1 1 calc GR . . . .
H16C H -0.1001 0.2435 0.4145 0.052 Uiso 1 1 calc GR . . . .
C17 C -0.1202(2) 0.34561(13) 0.49109(11) 0.0465(6) Uani 1 1 d . . . . .
H17A H -0.1446 0.3650 0.4500 0.070 Uiso 1 1 calc GR . . . .
H17B H -0.0957 0.3836 0.5201 0.070 Uiso 1 1 calc GR . . . .
H17C H -0.1850 0.3205 0.5022 0.070 Uiso 1 1 calc GR . . . .
C18A C 0.1077(17) 0.4172(10) 0.5014(9) 0.026(2) Uani 0.48(5) 1 d . U P A 1
H18A H 0.0287 0.4380 0.4889 0.031 Uiso 0.48(5) 1 calc R . P A 1
C19A C 0.1925(16) 0.4631(8) 0.4775(10) 0.034(3) Uani 0.48(5) 1 d . U P A 1
H19A H 0.1710 0.4648 0.4329 0.051 Uiso 0.48(5) 1 calc R . P A 1
H19B H 0.1908 0.5103 0.4940 0.051 Uiso 0.48(5) 1 calc R . P A 1
H19C H 0.2705 0.4437 0.4900 0.051 Uiso 0.48(5) 1 calc R . P A 1
C20A C 0.1398(16) 0.4134(9) 0.5719(8) 0.039(3) Uani 0.48(5) 1 d . U P A 1
H20A H 0.0841 0.3836 0.5866 0.059 Uiso 0.48(5) 1 calc R . P A 1
H20B H 0.2176 0.3939 0.5849 0.059 Uiso 0.48(5) 1 calc R . P A 1
H20C H 0.1379 0.4605 0.5889 0.059 Uiso 0.48(5) 1 calc R . P A 1
C18B C 0.1267(15) 0.4263(9) 0.4916(7) 0.023(2) Uani 0.52(5) 1 d . U P A 2
H18B H 0.0492 0.4492 0.4808 0.028 Uiso 0.52(5) 1 calc R . P A 2
C19B C 0.2091(13) 0.4685(8) 0.4622(8) 0.030(2) Uani 0.52(5) 1 d . U P A 2
H19D H 0.1826 0.4674 0.4179 0.046 Uiso 0.52(5) 1 calc R . P A 2
H19E H 0.2111 0.5169 0.4765 0.046 Uiso 0.52(5) 1 calc R . P A 2
H19F H 0.2868 0.4482 0.4732 0.046 Uiso 0.52(5) 1 calc R . P A 2
C20B C 0.1628(15) 0.4256(9) 0.5607(6) 0.038(2) Uani 0.52(5) 1 d . U P A 2
H20D H 0.1074 0.3979 0.5777 0.057 Uiso 0.52(5) 1 calc R . P A 2
H20E H 0.2400 0.4049 0.5729 0.057 Uiso 0.52(5) 1 calc R . P A 2
H20F H 0.1643 0.4736 0.5762 0.057 Uiso 0.52(5) 1 calc R . P A 2
C21 C 0.10752(15) 0.00023(9) 0.38386(8) 0.0228(4) Uani 1 1 d . . . . .
H21 H 0.1095 -0.0207 0.3433 0.027 Uiso 1 1 calc R . . . .
C22 C 0.0128(2) -0.03468(11) 0.40999(11) 0.0398(5) Uani 1 1 d . . . . .
H22A H 0.0346 -0.0832 0.4208 0.060 Uiso 1 1 calc GR . . . .
H22B H -0.0598 -0.0340 0.3796 0.060 Uiso 1 1 calc GR . . . .
H22C H 0.0027 -0.0094 0.4464 0.060 Uiso 1 1 calc GR . . . .
C23 C 0.22353(17) -0.01106(10) 0.42710(9) 0.0321(4) Uani 1 1 d . . . . .
H23A H 0.2223 0.0107 0.4664 0.048 Uiso 1 1 calc GR . . . .
H23B H 0.2849 0.0101 0.4099 0.048 Uiso 1 1 calc GR . . . .
H23C H 0.2381 -0.0612 0.4329 0.048 Uiso 1 1 calc GR . . . .
C24 C -0.05082(15) 0.10212(10) 0.31137(8) 0.0248(4) Uani 1 1 d . . . . .
H24 H -0.0487 0.1500 0.2939 0.030 Uiso 1 1 calc R . . . .
C25 C -0.05626(16) 0.05179(11) 0.25840(9) 0.0303(4) Uani 1 1 d . . . . .
H25A H -0.0631 0.0038 0.2725 0.045 Uiso 1 1 calc GR . . . .
H25B H 0.0143 0.0562 0.2424 0.045 Uiso 1 1 calc GR . . . .
H25C H -0.1235 0.0630 0.2262 0.045 Uiso 1 1 calc GR . . . .
C26 C -0.16226(16) 0.09862(12) 0.33522(10) 0.0369(5) Uani 1 1 d . . . . .
H26A H -0.2279 0.1106 0.3024 0.055 Uiso 1 1 calc GR . . . .
H26B H -0.1579 0.1318 0.3689 0.055 Uiso 1 1 calc GR . . . .
H26C H -0.1725 0.0512 0.3497 0.055 Uiso 1 1 calc GR . . . .
C27 C 0.2031(2) 0.15655(12) 0.54141(10) 0.0374(5) Uani 1 1 d D . . . .
H27A H 0.1554(18) 0.2016(10) 0.5456(9) 0.036(6) Uiso 1 1 d D . . . .
H27B H 0.142(2) 0.1229(15) 0.5149(14) 0.100(11) Uiso 1 1 d D . . . .
C28 C 0.24523(17) 0.12092(10) 0.59884(9) 0.0291(4) Uani 1 1 d . . . . .
H28 H 0.2048(18) 0.1263(11) 0.6317(10) 0.031(6) Uiso 1 1 d . . . . .
C29 C 0.33716(18) 0.07848(10) 0.60384(9) 0.0324(5) Uani 1 1 d . . . . .
H29 H 0.364(2) 0.0528(13) 0.6390(11) 0.051(7) Uiso 1 1 d . . . . .
C30 C 0.40179(17) 0.07819(9) 0.55794(8) 0.0256(4) Uani 1 1 d . . . . .
H30 H 0.4647(19) 0.0510(12) 0.5610(10) 0.036(6) Uiso 1 1 d . . . . .
C31 C 0.38134(15) 0.12914(9) 0.51345(8) 0.0204(4) Uani 1 1 d . . . . .
C32 C 0.46182(15) 0.14369(9) 0.47402(8) 0.0210(4) Uani 1 1 d . . . . .
C33 C 0.55532(16) 0.10126(10) 0.46973(9) 0.0288(4) Uani 1 1 d . . . . .
H33 H 0.5682 0.0591 0.4924 0.035 Uiso 1 1 calc R . . . .
C34 C 0.62864(17) 0.12020(11) 0.43298(10) 0.0347(5) Uani 1 1 d . . . . .
H34 H 0.6919 0.0911 0.4295 0.042 Uiso 1 1 calc R . . . .
C35 C 0.60951(17) 0.18255(11) 0.40079(9) 0.0323(4) Uani 1 1 d . . . . .
H35 H 0.6595 0.1969 0.3751 0.039 Uiso 1 1 calc R . . . .
C36 C 0.51708(15) 0.22281(10) 0.40695(8) 0.0253(4) Uani 1 1 d . . . . .
H36 H 0.5051 0.2659 0.3857 0.030 Uiso 1 1 calc R . . . .
C37 C 0.40197(18) 0.29063(10) 0.59392(8) 0.0298(4) Uani 1 1 d . . . . .
H37 H 0.3476 0.2568 0.6011 0.036 Uiso 1 1 calc R . . . .
C38 C 0.47745(19) 0.31761(11) 0.64268(9) 0.0371(5) Uani 1 1 d . . . . .
H38 H 0.4733 0.3040 0.6828 0.045 Uiso 1 1 calc R . . . .
C39 C 0.56107(19) 0.36546(11) 0.63325(9) 0.0403(5) Uani 1 1 d . . . . .
H39 H 0.6163 0.3834 0.6667 0.048 Uiso 1 1 calc R . . . .
C40 C 0.56204(18) 0.38603(11) 0.57511(9) 0.0366(5) Uani 1 1 d . . . . .
H40 H 0.6186 0.4184 0.5680 0.044 Uiso 1 1 calc R . . . .
C41 C 0.47946(16) 0.35945(9) 0.52549(8) 0.0266(4) Uani 1 1 d . . . . .
C42 C 0.46628(16) 0.38153(9) 0.46413(8) 0.0263(4) Uani 1 1 d . . . . .
C43 C 0.53799(18) 0.43009(10) 0.44333(10) 0.0352(5) Uani 1 1 d . . . . .
H43 H 0.6036 0.4480 0.4709 0.042 Uiso 1 1 calc R . . . .
C44 C 0.51558(19) 0.45211(10) 0.38446(10) 0.0382(5) Uani 1 1 d . . . . .
H44 H 0.5662 0.4835 0.3702 0.046 Uiso 1 1 calc R . . . .
C45 C 0.41505(18) 0.42692(10) 0.34529(9) 0.0308(4) Uani 1 1 d . . . . .
H45 H 0.3940 0.4433 0.3046 0.037 Uiso 1 1 calc R . . . .
C46 C 0.34855(17) 0.37892(9) 0.36646(8) 0.0273(4) Uani 1 1 d . . . . .
H46 H 0.2813 0.3626 0.3391 0.033 Uiso 1 1 calc R . . . .
N6 N 0.33121(14) 0.35231(9) 0.19830(7) 0.0309(4) Uani 1 1 d . . . . .
C47 C 0.21853(18) 0.36250(11) 0.17836(10) 0.0350(5) Uani 1 1 d . . . . .
H47 H 0.1809 0.3949 0.1997 0.042 Uiso 1 1 calc R . . . .
C48 C 0.15303(18) 0.32900(11) 0.12865(10) 0.0371(5) Uani 1 1 d . . . . .
H48 H 0.0723 0.3372 0.1169 0.045 Uiso 1 1 calc R . . . .
C49 C 0.20698(19) 0.28344(11) 0.09648(10) 0.0373(5) Uani 1 1 d . . . . .
H49 H 0.1646 0.2604 0.0613 0.045 Uiso 1 1 calc R . . . .
C50 C 0.32412(18) 0.27169(11) 0.11620(9) 0.0333(5) Uani 1 1 d . . . . .
H50 H 0.3636 0.2403 0.0949 0.040 Uiso 1 1 calc R . . . .
C51 C 0.38288(16) 0.30626(10) 0.16743(8) 0.0268(4) Uani 1 1 d . . . . .
N7 N 0.55847(15) 0.24477(10) 0.16359(9) 0.0408(4) Uani 1 1 d . . . . .
C52 C 0.50650(17) 0.29143(10) 0.19350(9) 0.0300(4) Uani 1 1 d . . . . .
C53 C 0.56147(18) 0.32196(12) 0.24789(10) 0.0384(5) Uani 1 1 d . . . . .
H53 H 0.5225 0.3553 0.2677 0.046 Uiso 1 1 calc R . . . .
C54 C 0.6740(2) 0.30290(14) 0.27264(12) 0.0502(6) Uani 1 1 d . . . . .
H54 H 0.7137 0.3225 0.3100 0.060 Uiso 1 1 calc R . . . .
C55 C 0.7274(2) 0.25524(14) 0.24241(13) 0.0540(7) Uani 1 1 d . . . . .
H55 H 0.8049 0.2414 0.2584 0.065 Uiso 1 1 calc R . . . .
C56 C 0.6675(2) 0.22786(14) 0.18893(13) 0.0518(7) Uani 1 1 d . . . . .
H56 H 0.7057 0.1948 0.1685 0.062 Uiso 1 1 calc R . . . .

loop_
_atom_site_aniso_label
_atom_site_aniso_U_11
_atom_site_aniso_U_22
_atom_site_aniso_U_33
_atom_site_aniso_U_23
_atom_site_aniso_U_13
_atom_site_aniso_U_12
Ti1 0.01952(16) 0.01601(15) 0.01712(15) -0.00215(12) -0.00236(12) 0.00466(12)
P1 0.0261(2) 0.0203(2) 0.0215(2) -0.00721(18) -0.00173(18) 0.01033(18)
P2 0.0181(2) 0.0181(2) 0.0214(2) -0.00480(17) 0.00651(17) -0.00246(17)
N1 0.0181(7) 0.0136(6) 0.0172(7) -0.0017(5) 0.0006(5) 0.0043(5)
N2 0.0209(7) 0.0200(7) 0.0197(7) 0.0027(6) 0.0018(6) 0.0028(6)
N3 0.0173(7) 0.0182(7) 0.0190(7) 0.0001(6) -0.0004(6) 0.0014(6)
N4 0.0257(8) 0.0224(7) 0.0200(7) -0.0022(6) -0.0025(6) 0.0061(6)
N5 0.0262(8) 0.0149(7) 0.0229(7) -0.0022(6) -0.0029(6) 0.0009(6)
C1 0.0165(8) 0.0138(8) 0.0220(8) -0.0022(6) 0.0005(7) -0.0003(6)
C2 0.0193(8) 0.0186(8) 0.0219(8) -0.0024(7) -0.0019(7) 0.0044(7)
C3 0.0229(9) 0.0191(9) 0.0309(10) -0.0051(7) 0.0008(7) 0.0065(7)
C4 0.0203(9) 0.0226(9) 0.0327(10) 0.0026(8) -0.0020(7) 0.0071(7)
C5 0.0226(9) 0.0260(9) 0.0246(9) 0.0014(7) -0.0031(7) 0.0035(7)
C6 0.0197(8) 0.0188(8) 0.0222(9) -0.0027(7) -0.0001(7) 0.0014(7)
C7 0.0318(11) 0.0340(11) 0.0366(11) 0.0026(9) -0.0036(9) 0.0154(9)
C8 0.0137(8) 0.0149(8) 0.0153(7) -0.0017(6) -0.0013(6) 0.0034(6)
C9 0.0133(7) 0.0163(8) 0.0157(8) -0.0011(6) 0.0007(6) 0.0012(6)
C10 0.0211(8) 0.0140(8) 0.0237(9) -0.0017(7) 0.0051(7) 0.0006(6)
C11 0.0215(9) 0.0226(9) 0.0231(9) -0.0020(7) 0.0068(7) 0.0048(7)
C12 0.0213(9) 0.0262(9) 0.0224(9) 0.0034(7) 0.0083(7) -0.0004(7)
C13 0.0237(9) 0.0161(8) 0.0219(8) 0.0012(7) 0.0031(7) -0.0011(7)
C14 0.0447(13) 0.0312(11) 0.0492(13) -0.0089(10) 0.0295(11) 0.0032(9)
C15 0.0315(11) 0.0369(11) 0.0261(10) -0.0032(8) 0.0089(8) 0.0168(9)
C16 0.0261(10) 0.0443(12) 0.0361(11) -0.0048(9) 0.0115(9) 0.0026(9)
C17 0.0436(13) 0.0552(15) 0.0438(13) 0.0026(11) 0.0165(11) 0.0291(11)
C18A 0.031(4) 0.017(4) 0.031(5) -0.004(3) 0.008(3) 0.006(3)
C19A 0.036(5) 0.021(4) 0.043(5) -0.010(4) 0.004(4) 0.002(3)
C20A 0.050(5) 0.033(4) 0.029(4) -0.014(3) -0.003(3) 0.009(3)
C18B 0.027(5) 0.019(4) 0.022(4) -0.009(3) 0.000(3) 0.007(3)
C19B 0.034(3) 0.015(3) 0.044(5) -0.009(3) 0.012(3) 0.001(2)
C20B 0.054(5) 0.033(5) 0.026(3) -0.013(3) 0.007(3) 0.019(4)
C21 0.0261(9) 0.0187(9) 0.0235(9) -0.0011(7) 0.0052(7) -0.0033(7)
C22 0.0451(13) 0.0295(11) 0.0492(13) 0.0037(10) 0.0199(11) -0.0083(9)
C23 0.0364(11) 0.0255(10) 0.0308(10) 0.0031(8) -0.0011(8) 0.0010(8)
C24 0.0165(8) 0.0252(9) 0.0324(10) -0.0019(8) 0.0046(7) 0.0001(7)
C25 0.0240(10) 0.0379(11) 0.0269(10) -0.0039(8) 0.0003(8) -0.0024(8)
C26 0.0192(9) 0.0424(12) 0.0491(13) -0.0121(10) 0.0072(9) -0.0032(8)
C27 0.0404(12) 0.0444(13) 0.0312(11) 0.0096(10) 0.0160(9) 0.0149(10)
C28 0.0327(11) 0.0277(10) 0.0277(10) 0.0011(8) 0.0082(8) -0.0091(8)
C29 0.0387(11) 0.0268(10) 0.0300(10) 0.0109(8) 0.0030(9) -0.0045(9)
C30 0.0279(10) 0.0177(9) 0.0270(9) 0.0027(7) -0.0039(8) 0.0011(7)
C31 0.0219(9) 0.0176(8) 0.0188(8) -0.0011(7) -0.0023(7) 0.0023(7)
C32 0.0203(8) 0.0183(8) 0.0208(8) -0.0010(7) -0.0040(7) 0.0031(7)
C33 0.0268(10) 0.0234(9) 0.0340(10) 0.0028(8) 0.0016(8) 0.0092(8)
C34 0.0265(10) 0.0357(11) 0.0428(12) 0.0020(9) 0.0095(9) 0.0132(9)
C35 0.0241(10) 0.0399(11) 0.0349(11) 0.0037(9) 0.0106(8) 0.0044(8)
C36 0.0221(9) 0.0251(9) 0.0274(9) 0.0038(7) 0.0024(7) 0.0031(7)
C37 0.0375(11) 0.0274(10) 0.0221(9) -0.0015(8) 0.0007(8) 0.0093(8)
C38 0.0482(13) 0.0351(11) 0.0227(10) -0.0038(8) -0.0045(9) 0.0132(10)
C39 0.0436(13) 0.0376(12) 0.0300(11) -0.0143(9) -0.0146(9) 0.0062(10)
C40 0.0363(11) 0.0300(11) 0.0362(11) -0.0103(9) -0.0087(9) -0.0013(9)
C41 0.0264(9) 0.0207(9) 0.0284(10) -0.0073(7) -0.0042(8) 0.0030(7)
C42 0.0283(10) 0.0179(9) 0.0288(10) -0.0051(7) -0.0029(8) -0.0008(7)
C43 0.0365(11) 0.0232(10) 0.0406(12) -0.0060(9) -0.0041(9) -0.0097(8)
C44 0.0443(13) 0.0247(10) 0.0440(12) 0.0051(9) 0.0058(10) -0.0107(9)
C45 0.0397(11) 0.0189(9) 0.0313(10) 0.0026(8) 0.0016(9) -0.0009(8)
C46 0.0332(10) 0.0189(9) 0.0263(9) -0.0012(7) -0.0018(8) -0.0008(7)
N6 0.0297(9) 0.0308(9) 0.0322(9) 0.0084(7) 0.0063(7) -0.0011(7)
C47 0.0344(11) 0.0302(10) 0.0410(12) 0.0091(9) 0.0096(9) 0.0032(9)
C48 0.0266(10) 0.0359(11) 0.0463(12) 0.0144(10) 0.0021(9) 0.0011(9)
C49 0.0368(12) 0.0351(11) 0.0358(11) 0.0062(9) -0.0021(9) -0.0071(9)
C50 0.0346(11) 0.0321(11) 0.0328(11) 0.0039(9) 0.0062(9) -0.0021(9)
C51 0.0261(9) 0.0273(10) 0.0274(10) 0.0106(8) 0.0063(8) -0.0035(8)
N7 0.0290(9) 0.0455(11) 0.0499(11) 0.0098(9) 0.0129(8) 0.0006(8)
C52 0.0261(10) 0.0305(10) 0.0349(11) 0.0134(8) 0.0097(8) -0.0026(8)
C53 0.0312(11) 0.0408(12) 0.0406(12) 0.0092(10) 0.0015(9) -0.0069(9)
C54 0.0340(12) 0.0601(16) 0.0505(14) 0.0171(12) -0.0052(11) -0.0127(11)
C55 0.0224(11) 0.0600(16) 0.0768(19) 0.0293(14) 0.0039(12) 0.0009(11)
C56 0.0304(12) 0.0513(15) 0.0773(19) 0.0147(13) 0.0194(12) 0.0051(11)

loop_
_atom_type_symbol
_atom_type_description
_atom_type_scat_dispersion_real
_atom_type_scat_dispersion_imag
_atom_type_scat_source
C C 0.0033 0.0016 'International Tables Vol C Tables 4.2.6.8 and 6.1.1.4'
H H 0.0000 0.0000 'International Tables Vol C Tables 4.2.6.8 and 6.1.1.4'
N N 0.0061 0.0033 'International Tables Vol C Tables 4.2.6.8 and 6.1.1.4'
P P 0.1023 0.0942 'International Tables Vol C Tables 4.2.6.8 and 6.1.1.4'
Ti Ti 0.2776 0.4457 'International Tables Vol C Tables 4.2.6.8 and 6.1.1.4'

loop_
_geom_angle_atom_site_label_1
_geom_angle_atom_site_label_2
_geom_angle_atom_site_label_3
_geom_angle
N1 Ti1 P1 77.77(4)
N1 Ti1 N2 105.92(6)
N1 Ti1 N3 98.24(5)
N1 Ti1 N4 165.72(6)
N1 Ti1 N5 93.93(6)
N2 Ti1 P1 103.92(4)
N2 Ti1 N3 75.93(6)
N2 Ti1 N4 87.51(6)
N2 Ti1 N5 155.86(6)
N3 Ti1 P1 175.85(4)
N4 Ti1 P1 94.53(4)
N4 Ti1 N3 89.61(6)
N5 Ti1 P1 93.46(4)
N5 Ti1 N3 87.93(6)
N5 Ti1 N4 74.35(6)
C2 P1 Ti1 93.37(6)
C2 P1 C15 104.34(9)
C2 P1 C18A 109.3(6)
C2 P1 C18B 102.3(5)
C15 P1 Ti1 126.53(6)
C15 P1 C18B 108.2(6)
C18A P1 Ti1 124.0(6)
C18A P1 C15 97.1(7)
C18B P1 Ti1 116.7(5)
C9 P2 C21 102.32(8)
C9 P2 C24 98.05(8)
C21 P2 C24 103.97(8)
C1 N1 Ti1 121.86(10)
C1 N1 C8 117.61(13)
C8 N1 Ti1 117.70(10)
C27 N2 Ti1 126.47(12)
C31 N2 Ti1 118.56(12)
C31 N2 C27 114.79(15)
C32 N3 Ti1 115.40(12)
C36 N3 Ti1 126.21(11)
C36 N3 C32 118.32(15)
C37 N4 Ti1 125.72(13)
C37 N4 C41 117.42(15)
C41 N4 Ti1 116.67(11)
C42 N5 Ti1 117.21(12)
C46 N5 Ti1 126.91(12)
C46 N5 C42 115.24(15)
N1 C1 C2 119.61(15)
N1 C1 C6 123.63(15)
C6 C1 C2 116.73(15)
C1 C2 P1 117.44(12)
C3 C2 P1 122.61(14)
C3 C2 C1 119.93(16)
C4 C3 C2 122.90(17)
C3 C4 C5 116.90(16)
C3 C4 C7 120.87(17)
C5 C4 C7 122.22(17)
C6 C5 C4 121.85(17)
C5 C6 C1 121.65(16)
C9 C8 N1 122.19(15)
C13 C8 N1 119.57(14)
C13 C8 C9 118.15(15)
C8 C9 P2 120.10(12)
C10 C9 P2 121.88(12)
C10 C9 C8 117.99(15)
C11 C10 C9 123.49(16)
C10 C11 C14 121.20(16)
C12 C11 C10 117.35(16)
C12 C11 C14 121.43(17)
C13 C12 C11 120.83(16)
C12 C13 C8 122.12(16)
C16 C15 P1 109.41(13)
C16 C15 C17 109.60(18)
C17 C15 P1 115.67(16)
C19A C18A P1 107.8(11)
C19A C18A C20A 110.5(11)
C20A C18A P1 112.5(11)
C19B C18B P1 114.9(10)
C19B C18B C20B 112.3(9)
C20B C18B P1 107.0(9)
C22 C21 P2 110.21(13)
C23 C21 P2 108.72(12)
C23 C21 C22 109.24(16)
C25 C24 P2 116.61(13)
C25 C24 C26 110.43(15)
C26 C24 P2 111.37(14)
C28 C27 N2 115.74(18)
C29 C28 C27 118.65(19)
C28 C29 C30 119.75(18)
C31 C30 C29 119.21(18)
N2 C31 C30 123.02(17)
N2 C31 C32 114.16(15)
C30 C31 C32 122.50(16)
N3 C32 C31 115.12(15)
N3 C32 C33 120.74(17)
C33 C32 C31 124.11(16)
C34 C33 C32 120.11(18)
C33 C34 C35 119.19(18)
C36 C35 C34 118.53(19)
N3 C36 C35 123.07(17)
C38 C37 N4 123.4(2)
C37 C38 C39 119.5(2)
C40 C39 C38 118.83(18)
C39 C40 C41 120.5(2)
N4 C41 C40 120.26(18)
N4 C41 C42 114.55(15)
C40 C41 C42 125.15(19)
N5 C42 C41 114.06(16)
N5 C42 C43 121.16(17)
C43 C42 C41 124.75(17)
C44 C43 C42 121.39(18)
C43 C44 C45 117.93(19)
C46 C45 C44 119.22(18)
C45 C46 N5 124.74(17)
C47 N6 C51 117.04(18)
N6 C47 C48 124.0(2)
C49 C48 C47 118.6(2)
C48 C49 C50 118.7(2)
C51 C50 C49 119.0(2)
N6 C51 C50 122.64(18)
N6 C51 C52 116.02(17)
C50 C51 C52 121.26(19)
C56 N7 C52 116.8(2)
N7 C52 C51 116.54(18)
N7 C52 C53 122.82(19)
C53 C52 C51 120.54(19)
C54 C53 C52 118.6(2)
C55 C54 C53 118.9(2)
C56 C55 C54 119.0(2)
N7 C56 C55 123.9(3)

loop_
_geom_bond_atom_site_label_1
_geom_bond_atom_site_label_2
_geom_bond_distance
Ti1 P1 2.6259(7)
Ti1 N1 2.0625(14)
Ti1 N2 2.0632(15)
Ti1 N3 2.1551(15)
Ti1 N4 2.1365(15)
Ti1 N5 2.1051(15)
P1 C2 1.8151(18)
P1 C15 1.864(2)
P1 C18A 1.822(18)
P1 C18B 1.901(17)
P2 C9 1.8397(17)
P2 C21 1.8616(18)
P2 C24 1.8804(18)
N1 C1 1.391(2)
N1 C8 1.439(2)
N2 C27 1.464(3)
N2 C31 1.364(2)
N3 C32 1.357(2)
N3 C36 1.351(2)
N4 C37 1.369(2)
N4 C41 1.383(2)
N5 C42 1.393(2)
N5 C46 1.378(2)
C1 C2 1.421(2)
C1 C6 1.409(2)
C2 C3 1.395(2)
C3 C4 1.386(3)
C4 C5 1.394(3)
C4 C7 1.510(2)
C5 C6 1.383(2)
C8 C9 1.411(2)
C8 C13 1.396(2)
C9 C10 1.404(2)
C10 C11 1.385(2)
C11 C12 1.385(3)
C11 C14 1.511(2)
C12 C13 1.381(2)
C15 C16 1.521(3)
C15 C17 1.532(3)
C18A C19A 1.514(12)
C18A C20A 1.553(17)
C18B C19B 1.520(11)
C18B C20B 1.522(14)
C21 C22 1.524(3)
C21 C23 1.522(3)
C24 C25 1.522(3)
C24 C26 1.526(3)
C27 C28 1.452(3)
C28 C29 1.344(3)
C29 C30 1.407(3)
C30 C31 1.381(2)
C31 C32 1.457(3)
C32 C33 1.392(2)
C33 C34 1.366(3)
C34 C35 1.390(3)
C35 C36 1.369(3)
C37 C38 1.362(3)
C38 C39 1.397(3)
C39 C40 1.367(3)
C40 C41 1.415(2)
C41 C42 1.419(3)
C42 C43 1.403(3)
C43 C44 1.361(3)
C44 C45 1.408(3)
C45 C46 1.359(3)
N6 C47 1.329(3)
N6 C51 1.345(3)
C47 C48 1.377(3)
C48 C49 1.373(3)
C49 C50 1.383(3)
C50 C51 1.382(3)
C51 C52 1.485(3)
N7 C52 1.342(3)
N7 C56 1.337(3)
C52 C53 1.388(3)
C53 C54 1.380(3)
C54 C55 1.369(4)
C55 C56 1.365(4)

loop_
_geom_torsion_atom_site_label_1
_geom_torsion_atom_site_label_2
_geom_torsion_atom_site_label_3
_geom_torsion_atom_site_label_4
_geom_torsion
Ti1 P1 C2 C1 22.02(14)
Ti1 P1 C2 C3 -159.45(15)
Ti1 P1 C15 C16 -52.81(16)
Ti1 P1 C15 C17 -177.13(12)
Ti1 P1 C18A C19A 45.7(12)
Ti1 P1 C18A C20A -76.5(10)
Ti1 N1 C1 C2 -23.4(2)
Ti1 N1 C1 C6 154.61(13)
Ti1 N1 C8 C9 94.18(16)
Ti1 N1 C8 C13 -82.30(16)
Ti1 N2 C27 C28 -143.16(15)
Ti1 N2 C31 C30 163.13(13)
Ti1 N2 C31 C32 -10.60(19)
Ti1 N3 C32 C31 -0.71(18)
Ti1 N3 C32 C33 -178.84(13)
Ti1 N3 C36 C35 179.20(14)
Ti1 N4 C37 C38 174.31(15)
Ti1 N4 C41 C40 -172.04(14)
Ti1 N4 C41 C42 10.2(2)
Ti1 N5 C42 C41 -16.0(2)
Ti1 N5 C42 C43 165.82(15)
Ti1 N5 C46 C45 -166.00(15)
P1 C2 C3 C4 -176.76(15)
P2 C9 C10 C11 176.97(13)
N1 C1 C2 P1 -5.6(2)
N1 C1 C2 C3 175.79(16)
N1 C1 C6 C5 -176.61(16)
N1 C8 C9 P2 7.9(2)
N1 C8 C9 C10 -173.91(14)
N1 C8 C13 C12 174.52(15)
N2 C27 C28 C29 -31.6(3)
N2 C31 C32 N3 7.1(2)
N2 C31 C32 C33 -174.85(16)
N3 C32 C33 C34 0.1(3)
N4 C37 C38 C39 -2.4(3)
N4 C41 C42 N5 3.5(2)
N4 C41 C42 C43 -178.35(18)
N5 C42 C43 C44 2.3(3)
C1 N1 C8 C9 -104.51(18)
C1 N1 C8 C13 79.01(19)
C1 C2 C3 C4 1.7(3)
C2 P1 C15 C16 52.55(15)
C2 P1 C15 C17 -71.78(17)
C2 P1 C18A C19A -62.5(11)
C2 P1 C18A C20A 175.4(8)
C2 C1 C6 C5 1.5(3)
C2 C3 C4 C5 -0.1(3)
C2 C3 C4 C7 178.97(18)
C3 C4 C5 C6 -0.9(3)
C4 C5 C6 C1 0.2(3)
C6 C1 C2 P1 176.20(13)
C6 C1 C2 C3 -2.4(2)
C7 C4 C5 C6 -179.91(18)
C8 N1 C1 C2 176.09(15)
C8 N1 C1 C6 -5.9(2)
C8 C9 C10 C11 -1.2(2)
C9 P2 C21 C22 -171.31(13)
C9 P2 C21 C23 68.98(14)
C9 P2 C24 C25 65.45(15)
C9 P2 C24 C26 -166.59(14)
C9 C8 C13 C12 -2.1(2)
C9 C10 C11 C12 -0.9(3)
C9 C10 C11 C14 -179.45(17)
C10 C11 C12 C13 1.5(3)
C11 C12 C13 C8 0.0(3)
C13 C8 C9 P2 -175.54(12)
C13 C8 C9 C10 2.6(2)
C14 C11 C12 C13 -179.95(18)
C15 P1 C2 C1 -107.07(14)
C15 P1 C2 C3 71.46(17)
C15 P1 C18A C19A -170.4(9)
C15 P1 C18A C20A 67.4(10)
C18A P1 C2 C1 149.9(7)
C18A P1 C2 C3 -31.5(7)
C18A P1 C15 C16 164.6(6)
C18A P1 C15 C17 40.3(6)
C18B P1 C2 C1 140.2(6)
C18B P1 C2 C3 -41.2(6)
C18B P1 C15 C16 160.9(5)
C18B P1 C15 C17 36.6(5)
C21 P2 C9 C8 -159.20(13)
C21 P2 C9 C10 22.71(15)
C21 P2 C24 C25 -39.45(16)
C21 P2 C24 C26 88.50(15)
C24 P2 C9 C8 94.52(13)
C24 P2 C9 C10 -83.57(14)
C24 P2 C21 C22 -69.65(15)
C24 P2 C21 C23 170.64(13)
C27 N2 C31 C30 -12.2(2)
C27 N2 C31 C32 174.10(16)
C27 C28 C29 C30 10.5(3)
C28 C29 C30 C31 10.3(3)
C29 C30 C31 N2 -9.2(3)
C29 C30 C31 C32 164.04(17)
C30 C31 C32 N3 -166.67(16)
C30 C31 C32 C33 11.4(3)
C31 N2 C27 C28 31.7(3)
C31 C32 C33 C34 -177.84(18)
C32 N3 C36 C35 2.4(3)
C32 C33 C34 C35 0.9(3)
C33 C34 C35 C36 -0.3(3)
C34 C35 C36 N3 -1.4(3)
C36 N3 C32 C31 176.41(15)
C36 N3 C32 C33 -1.7(2)
C37 N4 C41 C40 3.3(3)
C37 N4 C41 C42 -174.49(16)
C37 C38 C39 C40 2.5(3)
C38 C39 C40 C41 0.2(3)
C39 C40 C41 N4 -3.2(3)
C39 C40 C41 C42 174.35(19)
C40 C41 C42 N5 -174.14(18)
C40 C41 C42 C43 4.0(3)
C41 N4 C37 C38 -0.5(3)
C41 C42 C43 C44 -175.7(2)
C42 N5 C46 C45 4.6(3)
C42 C43 C44 C45 2.6(3)
C43 C44 C45 C46 -3.9(3)
C44 C45 C46 N5 0.2(3)
C46 N5 C42 C41 172.51(16)
C46 N5 C42 C43 -5.7(3)
N6 C47 C48 C49 -1.6(3)
N6 C51 C52 N7 179.03(17)
N6 C51 C52 C53 2.6(3)
C47 N6 C51 C50 1.6(3)
C47 N6 C51 C52 -175.17(16)
C47 C48 C49 C50 1.7(3)
C48 C49 C50 C51 -0.1(3)
C49 C50 C51 N6 -1.6(3)
C49 C50 C51 C52 175.07(18)
C50 C51 C52 N7 2.2(3)
C50 C51 C52 C53 -174.29(18)
C51 N6 C47 C48 0.0(3)
C51 C52 C53 C54 175.46(19)
N7 C52 C53 C54 -0.8(3)
C52 N7 C56 C55 -0.2(3)
C52 C53 C54 C55 0.6(3)
C53 C54 C55 C56 -0.3(4)
C54 C55 C56 N7 0.1(4)
C56 N7 C52 C51 -175.83(18)
C56 N7 C52 C53 0.5(3)
